data_4307896
loop_
_publ_author_name
'Christian Lorber'
'Robert Choukroun'
'Laure Vendier'

_publ_contact_author
;
Christian Lorber
;
_publ_contact_author_address
;
Laboratoire de Chimie de Coordination
205 Route de Narbonne
31077 Toulouse Cedex 04
;
_publ_contact_author_email lorber@lcc-toulouse.fr
_publ_section_title
;
Reaction of p-Toluenesulfonylamide and M(NMe2)4 (M = Ti, V): Generation of
Electron-Deficient Imido Complexes of Early Transition Metals
;
_journal_name_full 'Inorganic Chemistry'
_journal_page_first 3192
_journal_page_last 3202
_journal_paper_doi 10.1021/ic062404j
_journal_volume 46
_journal_year 2007
_chemical_compound_source 'synthesis as described'
_chemical_formula_moiety 'C11 H21 Cl2 N3 O2 S V'
_chemical_formula_sum 'C11 H21 Cl2 N3 O2 S V'
_chemical_formula_weight 381.22
_chemical_name_systematic
;
 ?
;
_space_group_IT_number 14
_symmetry_cell_setting monoclinic
_symmetry_Int_Tables_number 14
_symmetry_space_group_name_Hall '-P 2yn'
_symmetry_space_group_name_H-M 'P 1 21/n 1'
_atom_sites_solution_hydrogens geom
_atom_sites_solution_primary direct
_atom_sites_solution_secondary difmap
_cell_angle_alpha 90
_cell_angle_beta 101.128(7)
_cell_angle_gamma 90
_cell_formula_units_Z 8
_cell_length_a 9.9919(8)
_cell_length_b 18.2905(13)
_cell_length_c 19.6658(16)
_cell_measurement_reflns_used 3145
_cell_measurement_temperature 180
_cell_measurement_theta_max 32.1708
_cell_measurement_theta_min 2.7351
_cell_measurement_wavelength 0.71073
_cell_volume 3526.5(5)
_computing_cell_refinement 'CrysAlis RED, Oxford Diffraction Ltd.'
_computing_data_collection 'CrysAlis CCD, Oxford Diffraction Ltd.'
_computing_data_reduction 'CrysAlis RED, Oxford Diffraction Ltd.'
_computing_molecular_graphics 'Ortep-3 for Windows (Farrugia, 1997)'
_computing_publication_material 'WinGX publication routines (Farrugia, 1999)'
_computing_structure_refinement 'SHELXL-97 (Sheldrick, 1997)'
_computing_structure_solution 'SIR92 (Giacovazzo et al, 1993)'
_diffrn_ambient_temperature 180
_diffrn_measured_fraction_theta_full 0.998
_diffrn_measured_fraction_theta_max 0.998
_diffrn_measurement_device_type 'Oxford-Diffraction XCALIBUR'
_diffrn_measurement_method \w-\f
_diffrn_radiation_monochromator graphite
_diffrn_radiation_source 'fine-focus sealed tube'
_diffrn_radiation_type MoK\a
_diffrn_radiation_wavelength 0.71073
_diffrn_reflns_av_R_equivalents 0.0779
_diffrn_reflns_av_unetI/netI 0.1121
_diffrn_reflns_limit_h_max 12
_diffrn_reflns_limit_h_min -11
_diffrn_reflns_limit_k_max 22
_diffrn_reflns_limit_k_min -22
_diffrn_reflns_limit_l_max 24
_diffrn_reflns_limit_l_min -24
_diffrn_reflns_number 25499
_diffrn_reflns_theta_full 26.37
_diffrn_reflns_theta_max 26.37
_diffrn_reflns_theta_min 2.74
_diffrn_standards_decay_% 0
_diffrn_standards_interval_count 0
_diffrn_standards_interval_time 0
_diffrn_standards_number 0
_exptl_absorpt_coefficient_mu 0.987
_exptl_absorpt_correction_T_max 0.921
_exptl_absorpt_correction_T_min 0.745
_exptl_absorpt_correction_type refdelf
_exptl_absorpt_process_details
;
        (See: Walker, N. & Stuart, D. (1983) Acta Cryst. A39, 158-166)
;
_exptl_crystal_colour 'light brown'
_exptl_crystal_density_diffrn 1.436
_exptl_crystal_density_method 'not measured'
_exptl_crystal_description platelet
_exptl_crystal_F_000 1576
_exptl_crystal_size_max 0.3
_exptl_crystal_size_mid 0.16
_exptl_crystal_size_min 0.08
_refine_diff_density_max 0.288
_refine_diff_density_min -0.336
_refine_diff_density_rms 0.073
_refine_ls_extinction_method none
_refine_ls_goodness_of_fit_ref 0.883
_refine_ls_hydrogen_treatment constr
_refine_ls_matrix_type full
_refine_ls_number_parameters 371
_refine_ls_number_reflns 7210
_refine_ls_number_restraints 0
_refine_ls_restrained_S_all 0.883
_refine_ls_R_factor_all 0.1073
_refine_ls_R_factor_gt 0.0411
_refine_ls_shift/su_max 0.001
_refine_ls_shift/su_mean 0
_refine_ls_structure_factor_coef Fsqd
_refine_ls_weighting_details 'calc w=1/[\s^2^(Fo^2^)+(0.0359P)^2^+0.0000P] where P=(Fo^2^+2Fc^2^)/3'
_refine_ls_weighting_scheme calc
_refine_ls_wR_factor_gt 0.0852
_refine_ls_wR_factor_ref 0.1026
_reflns_number_gt 3846
_reflns_number_total 7210
_reflns_threshold_expression >2\s(I)
_cod_data_source_file ic062404jsi20061215_111655_6.cif
_cod_data_source_block (5)
_cod_original_sg_symbol_H-M 'P 21/n'
_cod_database_code 4307896

loop_
_symmetry_equiv_pos_as_xyz
'x, y, z'
'-x+1/2, y+1/2, -z+1/2'
'-x, -y, -z'
'x-1/2, -y-1/2, z-1/2'

loop_
_atom_site_label
_atom_site_type_symbol
_atom_site_fract_x
_atom_site_fract_y
_atom_site_fract_z
_atom_site_U_iso_or_equiv
_atom_site_adp_type
_atom_site_occupancy
_atom_site_symmetry_multiplicity
_atom_site_calc_flag
_atom_site_refinement_flags
_atom_site_disorder_assembly
_atom_site_disorder_group
C1 C 0.7423(4) 0.8036(2) 0.61027(19) 0.0241(9) Uani 1 1 d . . .
C2 C 0.8283(4) 0.8014(2) 0.5638(2) 0.0339(11) Uani 1 1 d . . .
H2 H 0.8649 0.8442 0.5496 0.041 Uiso 1 1 calc R . .
C3 C 0.8599(4) 0.7339(2) 0.5382(2) 0.0368(11) Uani 1 1 d . . .
H3 H 0.9164 0.7323 0.5058 0.044 Uiso 1 1 calc R . .
C4 C 0.8100(4) 0.6693(2) 0.55935(19) 0.0314(10) Uani 1 1 d . . .
C5 C 0.7245(4) 0.6736(2) 0.6071(2) 0.0365(11) Uani 1 1 d . . .
H5 H 0.69 0.6308 0.6225 0.044 Uiso 1 1 calc R . .
C6 C 0.6894(4) 0.7402(2) 0.6323(2) 0.0365(11) Uani 1 1 d . . .
H6 H 0.6308 0.7421 0.6637 0.044 Uiso 1 1 calc R . .
C7 C 0.8447(5) 0.5962(2) 0.5313(2) 0.0447(12) Uani 1 1 d . . .
H7A H 0.7917 0.5893 0.4855 0.067 Uiso 1 1 calc R . .
H7B H 0.8244 0.5578 0.561 0.067 Uiso 1 1 calc R . .
H7C H 0.94 0.5949 0.5294 0.067 Uiso 1 1 calc R . .
C8 C 0.5867(5) 0.8525(3) 0.9034(2) 0.0559(15) Uani 1 1 d . . .
H8A H 0.4991 0.867 0.9119 0.084 Uiso 1 1 calc R . .
H8B H 0.657 0.8782 0.9345 0.084 Uiso 1 1 calc R . .
H8C H 0.5983 0.8008 0.9107 0.084 Uiso 1 1 calc R . .
C9 C 0.4847(4) 0.8318(2) 0.7824(2) 0.0471(13) Uani 1 1 d . . .
H9A H 0.5 0.78 0.7857 0.071 Uiso 1 1 calc R . .
H9B H 0.4849 0.8476 0.7359 0.071 Uiso 1 1 calc R . .
H9C H 0.3982 0.843 0.7942 0.071 Uiso 1 1 calc R . .
C10 C 1.0808(4) 0.8160(2) 0.8822(2) 0.0367(11) Uani 1 1 d . . .
H10A H 1.0523 0.7663 0.886 0.055 Uiso 1 1 calc R . .
H10B H 1.0585 0.8442 0.9197 0.055 Uiso 1 1 calc R . .
H10C H 1.1775 0.8175 0.8843 0.055 Uiso 1 1 calc R . .
C11 C 1.0500(4) 0.8064(2) 0.7575(2) 0.0378(11) Uani 1 1 d . . .
H11A H 1.1475 0.8019 0.7651 0.057 Uiso 1 1 calc R . .
H11B H 1.0182 0.8327 0.7152 0.057 Uiso 1 1 calc R . .
H11C H 1.0096 0.7586 0.7542 0.057 Uiso 1 1 calc R . .
C12 C 1.2412(4) 0.5912(2) 0.63354(19) 0.0246(9) Uani 1 1 d . . .
C13 C 1.3304(4) 0.5856(2) 0.5897(2) 0.0339(11) Uani 1 1 d . . .
H13 H 1.3683 0.5406 0.5821 0.041 Uiso 1 1 calc R . .
C14 C 1.3643(4) 0.6479(2) 0.5562(2) 0.0399(11) Uani 1 1 d . . .
H14 H 1.4249 0.644 0.526 0.048 Uiso 1 1 calc R . .
C15 C 1.3101(4) 0.7156(2) 0.5668(2) 0.0337(11) Uani 1 1 d . . .
C16 C 1.2222(5) 0.7196(2) 0.6125(2) 0.0419(12) Uani 1 1 d . . .
H16 H 1.185 0.7646 0.6208 0.05 Uiso 1 1 calc R . .
C17 C 1.1881(4) 0.6586(2) 0.6461(2) 0.0395(11) Uani 1 1 d . . .
H17 H 1.1294 0.6626 0.6773 0.047 Uiso 1 1 calc R . .
C18 C 1.3442(5) 0.7820(2) 0.5277(2) 0.0500(13) Uani 1 1 d . . .
H18A H 1.2877 0.7826 0.4823 0.075 Uiso 1 1 calc R . .
H18B H 1.4383 0.7801 0.5237 0.075 Uiso 1 1 calc R . .
H18C H 1.3281 0.8254 0.5523 0.075 Uiso 1 1 calc R . .
C19 C 1.5547(4) 0.5865(2) 0.7784(2) 0.0414(12) Uani 1 1 d . . .
H19A H 1.5166 0.6347 0.771 0.062 Uiso 1 1 calc R . .
H19B H 1.5192 0.5563 0.7391 0.062 Uiso 1 1 calc R . .
H19C H 1.6522 0.5893 0.7841 0.062 Uiso 1 1 calc R . .
C20 C 1.5945(4) 0.5917(2) 0.9044(2) 0.0395(12) Uani 1 1 d . . .
H20A H 1.6906 0.5857 0.9063 0.059 Uiso 1 1 calc R . .
H20B H 1.5701 0.5705 0.945 0.059 Uiso 1 1 calc R . .
H20C H 1.5723 0.6428 0.9023 0.059 Uiso 1 1 calc R . .
C21 C 0.9950(4) 0.5734(2) 0.8253(2) 0.0453(12) Uani 1 1 d . . .
H21A H 0.913 0.5648 0.8427 0.068 Uiso 1 1 calc R . .
H21B H 0.9841 0.5547 0.7789 0.068 Uiso 1 1 calc R . .
H21C H 1.0128 0.625 0.8251 0.068 Uiso 1 1 calc R . .
N1 N 0.7545(3) 0.88344(17) 0.72390(15) 0.0267(8) Uani 1 1 d . . .
N2 N 0.5955(3) 0.87027(17) 0.83129(16) 0.0314(9) Uani 1 1 d . . .
H2A H 0.5743 0.9186 0.8264 0.038 Uiso 1 1 calc R . .
N3 N 1.0108(3) 0.84658(17) 0.81630(15) 0.0257(8) Uani 1 1 d . . .
H3A H 1.0455 0.8924 0.8145 0.031 Uiso 1 1 calc R . .
N4 N 1.2543(3) 0.52417(17) 0.75499(15) 0.0275(8) Uani 1 1 d . . .
N5 N 1.5178(3) 0.55448(17) 0.84159(15) 0.0279(8) Uani 1 1 d . . .
H5A H 1.5506 0.5079 0.8438 0.033 Uiso 1 1 calc R . .
N6 N 1.1115(3) 0.53562(18) 0.87049(16) 0.0321(9) Uani 1 1 d . . .
H6A H 1.09 0.4872 0.8674 0.039 Uiso 1 1 calc R . .
O1 O 0.7705(3) 0.94458(14) 0.61257(13) 0.0383(7) Uani 1 1 d . . .
O2 O 0.5523(3) 0.89425(15) 0.62983(14) 0.0394(8) Uani 1 1 d . . .
O3 O 1.0466(3) 0.51211(15) 0.66466(13) 0.0368(7) Uani 1 1 d . . .
O4 O 1.2564(3) 0.45108(14) 0.64897(13) 0.0369(7) Uani 1 1 d . . .
S1 S 0.69823(11) 0.88835(6) 0.64148(5) 0.0294(3) Uani 1 1 d . . .
S2 S 1.19209(10) 0.51297(6) 0.67356(5) 0.0270(3) Uani 1 1 d . . .
Cl1 Cl 0.78131(10) 0.73935(5) 0.82479(6) 0.0394(3) Uani 1 1 d . . .
Cl2 Cl 0.85328(11) 0.96075(6) 0.87741(5) 0.0389(3) Uani 1 1 d . . .
V1 V 0.79559(7) 0.86110(4) 0.80781(3) 0.02435(18) Uani 1 1 d . . .
V2 V 1.30376(7) 0.54384(3) 0.83867(3) 0.02446(18) Uani 1 1 d . . .
Cl3 Cl 1.36097(11) 0.43993(6) 0.90231(6) 0.0433(3) Uani 1 1 d . . .
Cl4 Cl 1.29620(11) 0.66630(6) 0.85488(6) 0.0446(3) Uani 1 1 d . . .
C22 C 1.1146(5) 0.5555(3) 0.9436(2) 0.0611(15) Uani 1 1 d . . .
H22A H 1.1295 0.6072 0.9495 0.092 Uiso 1 1 calc R . .
H22B H 1.1871 0.5296 0.9729 0.092 Uiso 1 1 calc R . .
H22C H 1.0292 0.5428 0.9559 0.092 Uiso 1 1 calc R . .

loop_
_atom_site_aniso_label
_atom_site_aniso_U_11
_atom_site_aniso_U_22
_atom_site_aniso_U_33
_atom_site_aniso_U_23
_atom_site_aniso_U_13
_atom_site_aniso_U_12
C1 0.022(2) 0.028(2) 0.020(2) -0.0021(18) -0.0002(18) -0.0006(19)
C2 0.035(3) 0.035(3) 0.031(3) 0.008(2) 0.004(2) -0.002(2)
C3 0.042(3) 0.043(3) 0.027(3) 0.003(2) 0.013(2) 0.005(2)
C4 0.038(3) 0.036(3) 0.017(2) 0.003(2) -0.003(2) 0.002(2)
C5 0.051(3) 0.024(2) 0.037(3) 0.000(2) 0.011(2) -0.005(2)
C6 0.038(3) 0.039(3) 0.036(3) -0.005(2) 0.015(2) -0.003(2)
C7 0.064(3) 0.040(3) 0.030(3) 0.001(2) 0.006(2) 0.014(3)
C8 0.047(3) 0.077(4) 0.051(3) 0.025(3) 0.029(3) 0.014(3)
C9 0.026(3) 0.049(3) 0.069(4) -0.004(3) 0.014(2) -0.007(2)
C10 0.037(3) 0.035(3) 0.036(3) 0.003(2) 0.002(2) 0.004(2)
C11 0.029(3) 0.050(3) 0.038(3) -0.003(2) 0.015(2) 0.006(2)
C12 0.022(2) 0.032(2) 0.019(2) -0.0010(18) 0.0024(18) -0.0005(19)
C13 0.041(3) 0.032(3) 0.029(3) 0.001(2) 0.006(2) 0.007(2)
C14 0.040(3) 0.051(3) 0.032(3) 0.004(2) 0.015(2) -0.003(2)
C15 0.036(3) 0.036(3) 0.025(3) 0.002(2) -0.003(2) -0.010(2)
C16 0.053(3) 0.031(3) 0.042(3) 0.001(2) 0.009(2) 0.005(2)
C17 0.046(3) 0.040(3) 0.038(3) 0.001(2) 0.022(2) 0.004(2)
C18 0.060(3) 0.049(3) 0.040(3) 0.000(2) 0.007(3) -0.016(3)
C19 0.032(3) 0.051(3) 0.041(3) 0.000(2) 0.009(2) -0.006(2)
C20 0.035(3) 0.046(3) 0.033(3) -0.010(2) -0.006(2) -0.002(2)
C21 0.029(3) 0.055(3) 0.055(3) 0.004(3) 0.016(2) 0.006(2)
N1 0.0246(19) 0.032(2) 0.0235(19) -0.0020(15) 0.0048(15) 0.0016(15)
N2 0.030(2) 0.032(2) 0.036(2) 0.0077(16) 0.0148(17) 0.0074(17)
N3 0.0245(19) 0.0259(19) 0.026(2) 0.0019(15) 0.0039(15) 0.0035(15)
N4 0.0221(18) 0.037(2) 0.0228(19) -0.0012(16) 0.0036(15) -0.0045(16)
N5 0.027(2) 0.0255(19) 0.029(2) -0.0040(15) -0.0013(16) -0.0022(16)
N6 0.035(2) 0.033(2) 0.031(2) -0.0046(17) 0.0113(17) -0.0066(17)
O1 0.051(2) 0.0288(17) 0.0335(17) 0.0036(13) 0.0045(15) -0.0081(15)
O2 0.0240(17) 0.0411(18) 0.0470(19) -0.0077(15) -0.0086(14) 0.0079(14)
O3 0.0261(17) 0.0422(18) 0.0380(18) 0.0062(14) -0.0040(14) -0.0052(14)
O4 0.0457(19) 0.0269(16) 0.0376(18) -0.0040(13) 0.0071(15) 0.0041(14)
S1 0.0294(6) 0.0263(6) 0.0298(6) -0.0010(5) -0.0007(5) -0.0009(5)
S2 0.0263(6) 0.0281(6) 0.0245(6) -0.0008(5) -0.0001(5) -0.0007(5)
Cl1 0.0323(6) 0.0255(6) 0.0620(8) 0.0047(5) 0.0128(6) 0.0008(5)
Cl2 0.0425(7) 0.0316(6) 0.0431(7) -0.0124(5) 0.0096(5) 0.0018(5)
V1 0.0231(4) 0.0233(4) 0.0275(4) 0.0003(3) 0.0067(3) 0.0018(3)
V2 0.0263(4) 0.0241(4) 0.0227(4) 0.0004(3) 0.0038(3) -0.0008(3)
Cl3 0.0462(7) 0.0373(7) 0.0443(7) 0.0182(5) 0.0036(6) -0.0004(6)
Cl4 0.0393(7) 0.0254(6) 0.0717(9) -0.0024(6) 0.0167(6) 0.0011(5)
C22 0.068(4) 0.086(4) 0.037(3) -0.011(3) 0.031(3) -0.014(3)

loop_
_atom_type_symbol
_atom_type_description
_atom_type_scat_dispersion_real
_atom_type_scat_dispersion_imag
_atom_type_scat_source
C C 0.0033 0.0016 'International Tables Vol C Tables 4.2.6.8 and 6.1.1.4'
H H 0 0 'International Tables Vol C Tables 4.2.6.8 and 6.1.1.4'
N N 0.0061 0.0033 'International Tables Vol C Tables 4.2.6.8 and 6.1.1.4'
O O 0.0106 0.006 'International Tables Vol C Tables 4.2.6.8 and 6.1.1.4'
S S 0.1246 0.1234 'International Tables Vol C Tables 4.2.6.8 and 6.1.1.4'
Cl Cl 0.1484 0.1585 'International Tables Vol C Tables 4.2.6.8 and 6.1.1.4'
V V 0.3005 0.5294 'International Tables Vol C Tables 4.2.6.8 and 6.1.1.4'

loop_
_geom_angle_atom_site_label_1
_geom_angle_atom_site_label_2
_geom_angle_atom_site_label_3
_geom_angle
_geom_angle_site_symmetry_1
_geom_angle_site_symmetry_3
_geom_angle_publ_flag
C2 C1 C6 120.9(4) . . ?
C2 C1 S1 119.4(3) . . ?
C6 C1 S1 119.7(3) . . ?
C1 C2 C3 118.7(4) . . ?
C4 C3 C2 122.1(4) . . ?
C3 C4 C5 117.5(4) . . ?
C3 C4 C7 121.8(4) . . ?
C5 C4 C7 120.8(4) . . ?
C6 C5 C4 121.6(4) . . ?
C1 C6 C5 119.2(4) . . ?
C13 C12 C17 120.1(4) . . ?
C13 C12 S2 120.0(3) . . ?
C17 C12 S2 119.9(3) . . ?
C12 C13 C14 119.2(4) . . ?
C15 C14 C13 121.7(4) . . ?
C16 C15 C14 117.6(4) . . ?
C16 C15 C18 121.6(4) . . ?
C14 C15 C18 120.7(4) . . ?
C17 C16 C15 121.4(4) . . ?
C16 C17 C12 119.9(4) . . ?
S1 N1 V1 167.7(2) . . ?
C8 N2 C9 109.9(3) . . ?
C8 N2 V1 114.9(3) . . ?
C9 N2 V1 115.5(2) . . ?
C10 N3 C11 110.4(3) . . ?
C10 N3 V1 114.7(2) . . ?
C11 N3 V1 114.3(2) . . ?
S2 N4 V2 172.8(2) . . ?
C19 N5 C20 110.1(3) . . ?
C19 N5 V2 115.0(2) . . ?
C20 N5 V2 114.6(2) . . ?
C22 N6 C21 109.4(3) . . ?
C22 N6 V2 114.6(3) . . ?
C21 N6 V2 115.8(2) . . ?
O2 S1 O1 117.14(18) . . ?
O2 S1 N1 108.13(17) . . ?
O1 S1 N1 109.47(17) . . ?
O2 S1 C1 109.05(17) . . ?
O1 S1 C1 108.35(18) . . ?
N1 S1 C1 103.88(17) . . ?
O3 S2 O4 117.53(17) . . ?
O3 S2 N4 108.08(16) . . ?
O4 S2 N4 108.85(16) . . ?
O3 S2 C12 108.71(17) . . ?
O4 S2 C12 108.17(18) . . ?
N4 S2 C12 104.76(17) . . ?
N1 V1 N3 99.14(13) . . ?
N1 V1 N2 97.59(14) . . ?
N3 V1 N2 163.21(12) . . ?
N1 V1 Cl1 112.09(11) . . ?
N3 V1 Cl1 87.56(9) . . ?
N2 V1 Cl1 87.54(9) . . ?
N1 V1 Cl2 112.43(11) . . ?
N3 V1 Cl2 85.34(9) . . ?
N2 V1 Cl2 86.93(10) . . ?
Cl1 V1 Cl2 135.48(5) . . ?
N4 V2 N5 98.68(13) . . ?
N4 V2 N6 99.34(13) . . ?
N5 V2 N6 161.76(12) . . ?
N4 V2 Cl4 109.96(12) . . ?
N5 V2 Cl4 88.08(9) . . ?
N6 V2 Cl4 88.40(9) . . ?
N4 V2 Cl3 110.90(12) . . ?
N5 V2 Cl3 85.29(9) . . ?
N6 V2 Cl3 85.71(9) . . ?
Cl4 V2 Cl3 139.13(5) . . ?

loop_
_geom_bond_atom_site_label_1
_geom_bond_atom_site_label_2
_geom_bond_distance
_geom_bond_site_symmetry_2
_geom_bond_publ_flag
C1 C2 1.370(5) . ?
C1 C6 1.378(5) . ?
C1 S1 1.755(4) . ?
C2 C3 1.393(5) . ?
C3 C4 1.376(5) . ?
C4 C5 1.388(5) . ?
C4 C7 1.513(5) . ?
C5 C6 1.385(5) . ?
C8 N2 1.473(5) . ?
C9 N2 1.495(5) . ?
C10 N3 1.460(4) . ?
C11 N3 1.485(4) . ?
C12 C13 1.358(5) . ?
C12 C17 1.383(5) . ?
C12 S2 1.748(4) . ?
C13 C14 1.391(5) . ?
C14 C15 1.382(6) . ?
C15 C16 1.375(5) . ?
C15 C18 1.510(5) . ?
C16 C17 1.374(5) . ?
C19 N5 1.484(5) . ?
C20 N5 1.486(4) . ?
C21 N6 1.492(5) . ?
N1 S1 1.612(3) . ?
N1 V1 1.672(3) . ?
N2 V1 2.144(3) . ?
N3 V1 2.141(3) . ?
N4 S2 1.615(3) . ?
N4 V2 1.664(3) . ?
N5 V2 2.137(3) . ?
N6 C22 1.478(5) . ?
N6 V2 2.137(3) . ?
O1 S1 1.436(3) . ?
O2 S1 1.435(3) . ?
O3 S2 1.431(3) . ?
O4 S2 1.431(3) . ?
Cl1 V1 2.2603(12) . ?
Cl2 V1 2.2855(12) . ?
V2 Cl4 2.2658(12) . ?
V2 Cl3 2.2867(12) . ?
